data_4072903
loop_
_publ_author_name
'Zhao, Jian'
'Song, Haibin'
'Cui, Chunming'

_publ_section_title
;
 Synthesis and Reactions of Aluminum Sulfonamide Alkyls and Hydride
;
_journal_issue 8
_journal_name_full Organometallics
_journal_page_first 1947
_journal_paper_doi 10.1021/om0611296
_journal_volume 26
_journal_year 2007
_chemical_formula_sum 'C52 H65 Al N2 O4 S2'
_chemical_formula_weight 873.16
_chemical_name_systematic
; 
 ? 
;
_space_group_IT_number 15
_symmetry_cell_setting monoclinic
_symmetry_space_group_name_Hall '-C 2yc'
_symmetry_space_group_name_H-M 'C 1 2/c 1'
_atom_sites_solution_hydrogens geom
_atom_sites_solution_primary direct
_atom_sites_solution_secondary difmap
_audit_creation_method SHELXL-97
_cell_angle_alpha 90.00
_cell_angle_beta 126.940(8)
_cell_angle_gamma 90.00
_cell_formula_units_Z 4
_cell_length_a 30.430(6)
_cell_length_b 9.810(2)
_cell_length_c 21.250(4)
_cell_measurement_temperature 294(2)
_cell_volume 5070.2(18)
_computing_cell_refinement 'Bruker SMART'
_computing_data_collection 'Bruker SMART'
_computing_data_reduction 'Bruker SAINT'
_computing_molecular_graphics 'Bruker SHELXTL'
_computing_publication_material 'Bruker SHELXTL'
_computing_structure_refinement 'SHELXL-97 (Sheldrick, 1997)'
_computing_structure_solution 'SHELXS-97 (Sheldrick, 1990)'
_diffrn_ambient_temperature 294(2)
_diffrn_measured_fraction_theta_full 0.989
_diffrn_measured_fraction_theta_max 0.989
_diffrn_measurement_device_type 'CCD area detector'
_diffrn_measurement_method 'phi and omega scans'
_diffrn_radiation_monochromator graphite
_diffrn_radiation_source 'fine-focus sealed tube'
_diffrn_radiation_type MoK\a
_diffrn_radiation_wavelength 0.71073
_diffrn_reflns_av_R_equivalents 0.0343
_diffrn_reflns_av_sigmaI/netI 0.0441
_diffrn_reflns_limit_h_max 31
_diffrn_reflns_limit_h_min -36
_diffrn_reflns_limit_k_max 11
_diffrn_reflns_limit_k_min -11
_diffrn_reflns_limit_l_max 25
_diffrn_reflns_limit_l_min -25
_diffrn_reflns_number 10364
_diffrn_reflns_theta_full 25.00
_diffrn_reflns_theta_max 25.00
_diffrn_reflns_theta_min 1.67
_exptl_absorpt_coefficient_mu 0.166
_exptl_absorpt_correction_T_max 0.9708
_exptl_absorpt_correction_T_min 0.9613
_exptl_absorpt_correction_type multi-scan
_exptl_absorpt_process_details SADABS
_exptl_crystal_density_diffrn 1.144
_exptl_crystal_density_meas ?
_exptl_crystal_density_method 'not measured'
_exptl_crystal_F_000 1872
_exptl_crystal_size_max 0.24
_exptl_crystal_size_mid 0.22
_exptl_crystal_size_min 0.18
_refine_diff_density_max 0.786
_refine_diff_density_min -0.399
_refine_diff_density_rms 0.056
_refine_ls_extinction_method none
_refine_ls_goodness_of_fit_ref 1.051
_refine_ls_hydrogen_treatment constr
_refine_ls_matrix_type full
_refine_ls_number_parameters 316
_refine_ls_number_reflns 4424
_refine_ls_number_restraints 90
_refine_ls_restrained_S_all 1.078
_refine_ls_R_factor_all 0.0981
_refine_ls_R_factor_gt 0.0619
_refine_ls_shift/su_max 0.003
_refine_ls_shift/su_mean 0.000
_refine_ls_structure_factor_coef Fsqd
_refine_ls_weighting_details 'calc w=1/[\s^2^(Fo^2^)+(0.1132P)^2^+4.1158P] where P=(Fo^2^+2Fc^2^)/3'
_refine_ls_weighting_scheme calc
_refine_ls_wR_factor_gt 0.1719
_refine_ls_wR_factor_ref 0.2091
_reflns_number_gt 2898
_reflns_number_total 4424
_reflns_threshold_expression >2sigma(I)
_cod_data_source_file om0611296si20061214_042434.cif
_cod_data_source_block 051216c
_cod_depositor_comments
;
The following automatic conversions were performed:

'_symmetry_cell_setting' value 'Monoclinic' changed to 'monoclinic'
according to /home/saulius/struct/CIF-dictionaries/cif_core.dic
dictionary named 'cif_core.dic' version 2.4.1 from
2010-06-29.

'_exptl_absorpt_correction_type' value 'MULTI-SCAN'
changed to 'multi-scan' according to
/home/saulius/struct/CIF-dictionaries/cif_core.dic dictionary named
'cif_core.dic' version 2.4.1 from
2010-06-29.

'_refine_ls_hydrogen_treatment' value 'CONSTR' changed
to 'constr' according to
/home/saulius/struct/CIF-dictionaries/cif_core.dic dictionary named
'cif_core.dic' version 2.4.1 from 2010-06-29.

Automatic conversion script
Id: cif_fix_values 1715 2011-07-08 13:25:40Z adriana 

The following automatic conversions were performed:

'_exptl_crystal_density_meas' value 'NONE' was changed to '?' - the
value is perceived as not measured.

Automatic conversion script
Id: cif_fix_values 3008 2015-01-20 13:52:24Z robertas 
;
_cod_original_cell_volume 5070.1(17)
_cod_original_sg_symbol_H-M C2/c
_cod_database_code 4072903

loop_
_symmetry_equiv_pos_as_xyz
'x, y, z'
'-x, y, -z+1/2'
'x+1/2, y+1/2, z'
'-x+1/2, y+1/2, -z+1/2'
'-x, -y, -z'
'x, -y, z-1/2'
'-x+1/2, -y+1/2, -z'
'x+1/2, -y+1/2, z-1/2'

loop_
_atom_site_label
_atom_site_type_symbol
_atom_site_fract_x
_atom_site_fract_y
_atom_site_fract_z
_atom_site_U_iso_or_equiv
_atom_site_adp_type
_atom_site_occupancy
_atom_site_symmetry_multiplicity
_atom_site_calc_flag
_atom_site_refinement_flags
_atom_site_disorder_assembly
_atom_site_disorder_group
Al1 Al 0.0000 0.72198(14) 0.2500 0.0481(4) Uani 1 2 d S . .
H1 H 0.0000 0.912(5) 0.2500 0.072 Uiso 1 2 d S . .
S1 S 0.01154(4) 0.62027(9) 0.14694(5) 0.0527(3) Uani 1 1 d . . .
N1 N 0.05104(11) 0.6277(3) 0.24218(15) 0.0473(6) Uani 1 1 d . . .
O1 O -0.03660(9) 0.6880(2) 0.13567(13) 0.0588(6) Uani 1 1 d . . .
O2 O 0.00184(12) 0.4916(2) 0.11128(15) 0.0738(8) Uani 1 1 d . . .
C1 C 0.10687(14) 0.5774(3) 0.29176(19) 0.0515(8) Uani 1 1 d . . .
C2 C 0.15037(15) 0.6705(4) 0.3280(2) 0.0581(9) Uani 1 1 d . . .
C3 C 0.20389(17) 0.6217(5) 0.3768(3) 0.0778(12) Uani 1 1 d . . .
H3 H 0.2330 0.6832 0.4010 0.093 Uiso 1 1 calc R . .
C4 C 0.21471(19) 0.4868(5) 0.3901(3) 0.0884(14) Uani 1 1 d . . .
H4 H 0.2508 0.4554 0.4222 0.106 Uiso 1 1 calc R . .
C5 C 0.17171(19) 0.3980(5) 0.3553(3) 0.0831(13) Uani 1 1 d . . .
H5 H 0.1793 0.3052 0.3645 0.100 Uiso 1 1 calc R . .
C6 C 0.11714(16) 0.4394(4) 0.3068(2) 0.0623(10) Uani 1 1 d . . .
C7 C 0.14157(16) 0.8208(4) 0.3185(2) 0.0674(10) Uani 1 1 d . . .
H7 H 0.1022 0.8368 0.2783 0.081 Uiso 1 1 calc R . .
C8 C 0.1575(2) 0.8838(5) 0.3964(3) 0.1120(19) Uani 1 1 d . . .
H8A H 0.1359 0.8428 0.4105 0.168 Uiso 1 1 calc R . .
H8B H 0.1508 0.9802 0.3897 0.168 Uiso 1 1 calc R . .
H8C H 0.1958 0.8675 0.4374 0.168 Uiso 1 1 calc R . .
C9 C 0.1723(2) 0.8851(5) 0.2894(4) 0.1040(17) Uani 1 1 d . . .
H9A H 0.2112 0.8750 0.3289 0.156 Uiso 1 1 calc R . .
H9B H 0.1633 0.9802 0.2790 0.156 Uiso 1 1 calc R . .
H9C H 0.1616 0.8404 0.2419 0.156 Uiso 1 1 calc R . .
C10 C 0.07265(19) 0.3350(4) 0.2759(3) 0.0740(11) Uani 1 1 d . . .
H10 H 0.0374 0.3832 0.2449 0.089 Uiso 1 1 calc R . .
C11 C 0.0783(2) 0.2659(5) 0.3463(3) 0.1027(16) Uani 1 1 d . . .
H11A H 0.1128 0.2182 0.3781 0.154 Uiso 1 1 calc R . .
H11B H 0.0487 0.2025 0.3267 0.154 Uiso 1 1 calc R . .
H11C H 0.0771 0.3342 0.3775 0.154 Uiso 1 1 calc R . .
C12 C 0.0721(2) 0.2312(5) 0.2210(4) 0.1100(18) Uani 1 1 d . . .
H12A H 0.0692 0.2787 0.1792 0.165 Uiso 1 1 calc R . .
H12B H 0.0412 0.1712 0.1992 0.165 Uiso 1 1 calc R . .
H12C H 0.1054 0.1790 0.2505 0.165 Uiso 1 1 calc R . .
C13 C 0.03479(14) 0.7257(3) 0.10546(19) 0.0513(8) Uani 1 1 d . . .
C14 C 0.03583(16) 0.8626(4) 0.1145(2) 0.0626(10) Uani 1 1 d . . .
H14 H 0.0227 0.9019 0.1400 0.075 Uiso 1 1 calc R . .
C15 C 0.05697(18) 0.9425(4) 0.0848(2) 0.0746(11) Uani 1 1 d . . .
H15 H 0.0575 1.0366 0.0902 0.090 Uiso 1 1 calc R . .
C16 C 0.07739(18) 0.8863(4) 0.0471(3) 0.0737(11) Uani 1 1 d . . .
C17 C 0.07456(19) 0.7485(4) 0.0374(3) 0.0758(12) Uani 1 1 d . . .
H17 H 0.0870 0.7087 0.0111 0.091 Uiso 1 1 calc R . .
C18 C 0.05364(17) 0.6685(4) 0.0662(2) 0.0662(10) Uani 1 1 d . . .
H18 H 0.0520 0.5746 0.0593 0.079 Uiso 1 1 calc R . .
C19 C 0.1026(3) 0.9740(6) 0.0175(4) 0.1142(19) Uani 1 1 d . . .
H19A H 0.1414 0.9821 0.0579 0.171 Uiso 1 1 calc R . .
H19B H 0.0861 1.0629 0.0041 0.171 Uiso 1 1 calc R . .
H19C H 0.0961 0.9325 -0.0283 0.171 Uiso 1 1 calc R . .
C20 C 0.1672(3) 0.4437(7) 0.1038(5) 0.110(4) Uani 0.523(11) 1 d PGDU A 1
C21 C 0.1897(4) 0.5038(9) 0.1765(5) 0.096(5) Uani 0.523(11) 1 d PGDU A 1
H21A H 0.1846 0.4637 0.2114 0.115 Uiso 0.523(11) 1 calc PR A 1
C22 C 0.2197(3) 0.6239(9) 0.1971(5) 0.140(5) Uani 0.523(11) 1 d PGU A 1
H22A H 0.2347 0.6641 0.2457 0.169 Uiso 0.523(11) 1 calc PR A 1
C23 C 0.2272(4) 0.6839(8) 0.1449(6) 0.112(4) Uani 0.523(11) 1 d PGU A 1
H23A H 0.2472 0.7642 0.1586 0.135 Uiso 0.523(11) 1 calc PR A 1
C24 C 0.2047(5) 0.6238(11) 0.0722(6) 0.124(5) Uani 0.523(11) 1 d PGU A 1
H24A H 0.2097 0.6639 0.0373 0.149 Uiso 0.523(11) 1 calc PR A 1
C25 C 0.1747(5) 0.5037(11) 0.0516(5) 0.133(6) Uani 0.523(11) 1 d PGDU A 1
H25A H 0.1596 0.4635 0.0030 0.159 Uiso 0.523(11) 1 calc PR A 1
C26 C 0.1299(9) 0.3243(17) 0.0800(11) 0.246(12) Uani 0.523(11) 1 d PDU A 1
H26A H 0.1297 0.2972 0.1232 0.370 Uiso 0.523(11) 1 calc PR A 1
H26B H 0.1427 0.2499 0.0655 0.370 Uiso 0.523(11) 1 calc PR A 1
H26C H 0.0933 0.3488 0.0358 0.370 Uiso 0.523(11) 1 calc PR A 1
C27 C 0.2097(6) 0.5928(14) 0.1536(8) 0.203(7) Uani 0.477(11) 1 d PGDU A 2
C28 C 0.2008(6) 0.5827(15) 0.0815(8) 0.157(8) Uani 0.477(11) 1 d PGDU A 2
H28A H 0.2152 0.6483 0.0668 0.188 Uiso 0.477(11) 1 calc PR A 2
C29 C 0.1705(6) 0.4745(16) 0.0313(6) 0.147(7) Uani 0.477(11) 1 d PGU A 2
H29A H 0.1646 0.4677 -0.0169 0.176 Uiso 0.477(11) 1 calc PR A 2
C30 C 0.1491(5) 0.3764(12) 0.0532(7) 0.123(5) Uani 0.477(11) 1 d PGU A 2
H30A H 0.1288 0.3040 0.0196 0.148 Uiso 0.477(11) 1 calc PR A 2
C31 C 0.1580(6) 0.3865(14) 0.1253(8) 0.182(9) Uani 0.477(11) 1 d PGU A 2
H31A H 0.1437 0.3208 0.1400 0.218 Uiso 0.477(11) 1 calc PR A 2
C32 C 0.1883(7) 0.4947(17) 0.1755(7) 0.237(18) Uani 0.477(11) 1 d PGDU A 2
H32A H 0.1943 0.5014 0.2237 0.285 Uiso 0.477(11) 1 calc PR A 2
C33 C 0.2489(8) 0.6962(19) 0.2129(10) 0.203(7) Uani 0.477(11) 1 d PDU A 2
H33A H 0.2605 0.7559 0.1896 0.305 Uiso 0.477(11) 1 calc PR A 2
H33B H 0.2804 0.6507 0.2574 0.305 Uiso 0.477(11) 1 calc PR A 2
H33C H 0.2311 0.7483 0.2299 0.305 Uiso 0.477(11) 1 calc PR A 2

loop_
_atom_site_aniso_label
_atom_site_aniso_U_11
_atom_site_aniso_U_22
_atom_site_aniso_U_33
_atom_site_aniso_U_23
_atom_site_aniso_U_13
_atom_site_aniso_U_12
Al1 0.0455(8) 0.0491(8) 0.0488(8) 0.000 0.0280(7) 0.000
S1 0.0554(5) 0.0539(5) 0.0445(5) -0.0056(4) 0.0277(4) -0.0046(4)
N1 0.0487(15) 0.0491(15) 0.0432(15) -0.0014(12) 0.0272(13) 0.0032(12)
O1 0.0471(13) 0.0739(16) 0.0493(13) -0.0001(12) 0.0257(12) -0.0005(11)
O2 0.095(2) 0.0600(15) 0.0626(16) -0.0193(13) 0.0455(16) -0.0189(14)
C1 0.0520(19) 0.0551(19) 0.0478(18) 0.0000(16) 0.0302(17) 0.0084(16)
C2 0.054(2) 0.060(2) 0.054(2) 0.0009(17) 0.0290(18) 0.0081(17)
C3 0.053(2) 0.083(3) 0.079(3) 0.000(2) 0.030(2) 0.007(2)
C4 0.060(3) 0.094(3) 0.091(3) 0.010(3) 0.034(3) 0.027(3)
C5 0.080(3) 0.069(3) 0.092(3) 0.012(2) 0.047(3) 0.028(2)
C6 0.068(2) 0.054(2) 0.065(2) 0.0026(18) 0.040(2) 0.0159(18)
C7 0.052(2) 0.060(2) 0.067(2) -0.0022(19) 0.0232(19) -0.0022(18)
C8 0.118(4) 0.085(3) 0.087(3) -0.026(3) 0.037(3) 0.010(3)
C9 0.074(3) 0.090(3) 0.137(5) 0.023(3) 0.058(3) -0.001(3)
C10 0.086(3) 0.048(2) 0.090(3) 0.004(2) 0.054(3) 0.008(2)
C11 0.112(4) 0.075(3) 0.115(4) 0.028(3) 0.066(4) 0.008(3)
C12 0.130(5) 0.066(3) 0.139(5) -0.030(3) 0.083(4) 0.003(3)
C13 0.0521(19) 0.0534(19) 0.0445(18) -0.0025(15) 0.0270(16) 0.0004(15)
C14 0.080(3) 0.059(2) 0.060(2) 0.0002(17) 0.048(2) 0.0061(19)
C15 0.095(3) 0.059(2) 0.074(3) 0.004(2) 0.054(3) 0.001(2)
C16 0.083(3) 0.081(3) 0.072(3) 0.010(2) 0.055(2) 0.002(2)
C17 0.090(3) 0.079(3) 0.083(3) 0.002(2) 0.066(3) 0.009(2)
C18 0.078(3) 0.064(2) 0.065(2) -0.0037(19) 0.047(2) 0.005(2)
C19 0.145(5) 0.107(4) 0.139(5) 0.014(4) 0.111(5) -0.008(4)
C20 0.086(6) 0.071(6) 0.142(9) 0.005(6) 0.052(6) -0.002(5)
C21 0.076(6) 0.111(8) 0.091(7) 0.011(5) 0.046(5) 0.030(5)
C22 0.088(7) 0.144(9) 0.186(10) 0.017(7) 0.080(7) 0.014(6)
C23 0.099(7) 0.115(7) 0.122(8) 0.013(6) 0.066(6) -0.008(5)
C24 0.100(8) 0.134(9) 0.139(9) 0.029(7) 0.073(7) 0.025(6)
C25 0.115(9) 0.128(9) 0.136(9) 0.005(8) 0.065(7) 0.045(7)
C26 0.239(15) 0.219(14) 0.259(15) -0.007(9) 0.138(10) -0.006(9)
C27 0.199(9) 0.195(10) 0.204(10) -0.028(6) 0.114(7) 0.015(6)
C28 0.137(11) 0.159(11) 0.166(12) 0.021(8) 0.087(8) 0.049(8)
C29 0.129(10) 0.147(10) 0.135(10) -0.013(8) 0.062(8) 0.036(7)
C30 0.111(8) 0.131(9) 0.096(7) -0.034(6) 0.044(6) 0.016(6)
C31 0.163(12) 0.179(12) 0.181(12) -0.014(9) 0.091(9) 0.036(8)
C32 0.23(2) 0.25(2) 0.24(2) -0.009(10) 0.142(14) 0.042(10)
C33 0.199(9) 0.195(10) 0.204(10) -0.028(6) 0.114(7) 0.015(6)

loop_
_atom_type_symbol
_atom_type_description
_atom_type_scat_dispersion_real
_atom_type_scat_dispersion_imag
_atom_type_scat_source
C C 0.0033 0.0016 'International Tables Vol C Tables 4.2.6.8 and 6.1.1.4'
H H 0.0000 0.0000 'International Tables Vol C Tables 4.2.6.8 and 6.1.1.4'
N N 0.0061 0.0033 'International Tables Vol C Tables 4.2.6.8 and 6.1.1.4'
O O 0.0106 0.0060 'International Tables Vol C Tables 4.2.6.8 and 6.1.1.4'
S S 0.1246 0.1234 'International Tables Vol C Tables 4.2.6.8 and 6.1.1.4'
Al Al 0.0645 0.0514 'International Tables Vol C Tables 4.2.6.8 and 6.1.1.4'

loop_
_geom_angle_atom_site_label_1
_geom_angle_atom_site_label_2
_geom_angle_atom_site_label_3
_geom_angle
_geom_angle_site_symmetry_1
_geom_angle_site_symmetry_3
N1 Al1 N1 121.70(17) 2 .
N1 Al1 O1 72.56(10) 2 2
N1 Al1 O1 97.90(11) . 2
N1 Al1 O1 97.90(11) 2 .
N1 Al1 O1 72.56(10) . .
O1 Al1 O1 160.83(16) 2 .
N1 Al1 S1 114.58(9) 2 .
N1 Al1 S1 38.04(8) . .
O1 Al1 S1 134.15(8) 2 .
O1 Al1 S1 34.55(7) . .
N1 Al1 S1 38.04(8) 2 2
N1 Al1 S1 114.58(9) . 2
O1 Al1 S1 34.55(7) 2 2
O1 Al1 S1 134.16(8) . 2
S1 Al1 S1 135.14(7) . 2
N1 Al1 H1 119.15(9) 2 .
N1 Al1 H1 119.15(9) . .
O1 Al1 H1 99.59(8) 2 .
O1 Al1 H1 99.58(8) . .
S1 Al1 H1 112.43(3) . .
S1 Al1 H1 112.43(3) 2 .
O2 S1 O1 116.42(16) . .
O2 S1 N1 118.08(15) . .
O1 S1 N1 95.75(13) . .
O2 S1 C13 105.93(16) . .
O1 S1 C13 108.02(15) . .
N1 S1 C13 112.31(14) . .
O2 S1 Al1 134.59(12) . .
O1 S1 Al1 49.54(9) . .
N1 S1 Al1 46.25(9) . .
C13 S1 Al1 119.46(12) . .
C1 N1 S1 124.1(2) . .
C1 N1 Al1 140.1(2) . .
S1 N1 Al1 95.71(13) . .
S1 O1 Al1 95.92(12) . .
C6 C1 C2 120.3(3) . .
C6 C1 N1 120.4(3) . .
C2 C1 N1 119.2(3) . .
C3 C2 C1 118.9(3) . .
C3 C2 C7 118.5(4) . .
C1 C2 C7 122.6(3) . .
C4 C3 C2 121.5(4) . .
C4 C3 H3 119.2 . .
C2 C3 H3 119.2 . .
C3 C4 C5 118.6(4) . .
C3 C4 H4 120.7 . .
C5 C4 H4 120.7 . .
C4 C5 C6 123.1(4) . .
C4 C5 H5 118.5 . .
C6 C5 H5 118.5 . .
C1 C6 C5 117.5(4) . .
C1 C6 C10 123.3(3) . .
C5 C6 C10 119.2(4) . .
C2 C7 C9 111.0(3) . .
C2 C7 C8 109.6(4) . .
C9 C7 C8 113.1(4) . .
C2 C7 H7 107.6 . .
C9 C7 H7 107.6 . .
C8 C7 H7 107.6 . .
C7 C8 H8A 109.5 . .
C7 C8 H8B 109.5 . .
H8A C8 H8B 109.5 . .
C7 C8 H8C 109.5 . .
H8A C8 H8C 109.5 . .
H8B C8 H8C 109.5 . .
C7 C9 H9A 109.5 . .
C7 C9 H9B 109.5 . .
H9A C9 H9B 109.5 . .
C7 C9 H9C 109.5 . .
H9A C9 H9C 109.5 . .
H9B C9 H9C 109.5 . .
C6 C10 C12 112.3(4) . .
C6 C10 C11 109.1(4) . .
C12 C10 C11 112.6(4) . .
C6 C10 H10 107.5 . .
C12 C10 H10 107.5 . .
C11 C10 H10 107.5 . .
C10 C11 H11A 109.5 . .
C10 C11 H11B 109.5 . .
H11A C11 H11B 109.5 . .
C10 C11 H11C 109.5 . .
H11A C11 H11C 109.5 . .
H11B C11 H11C 109.5 . .
C10 C12 H12A 109.5 . .
C10 C12 H12B 109.5 . .
H12A C12 H12B 109.5 . .
C10 C12 H12C 109.5 . .
H12A C12 H12C 109.5 . .
H12B C12 H12C 109.5 . .
C14 C13 C18 120.3(3) . .
C14 C13 S1 119.6(3) . .
C18 C13 S1 120.1(3) . .
C13 C14 C15 118.3(3) . .
C13 C14 H14 120.8 . .
C15 C14 H14 120.8 . .
C14 C15 C16 122.0(4) . .
C14 C15 H15 119.0 . .
C16 C15 H15 119.0 . .
C17 C16 C15 118.0(4) . .
C17 C16 C19 120.2(4) . .
C15 C16 C19 121.8(4) . .
C16 C17 C18 120.6(4) . .
C16 C17 H17 119.7 . .
C18 C17 H17 119.7 . .
C17 C18 C13 120.7(4) . .
C17 C18 H18 119.6 . .
C13 C18 H18 119.6 . .
C16 C19 H19A 109.5 . .
C16 C19 H19B 109.5 . .
H19A C19 H19B 109.5 . .
C16 C19 H19C 109.5 . .
H19A C19 H19C 109.5 . .
H19B C19 H19C 109.5 . .
C21 C20 C25 120.0 . .
C21 C20 C26 118.4(5) . .
C25 C20 C26 121.2(5) . .
C22 C21 C20 120.0 . .
C22 C21 H21A 120.0 . .
C20 C21 H21A 120.0 . .
C21 C22 C23 120.0 . .
C21 C22 H22A 120.0 . .
C23 C22 H22A 120.0 . .
C24 C23 C22 120.0 . .
C24 C23 H23A 120.0 . .
C22 C23 H23A 120.0 . .
C23 C24 C25 120.0 . .
C23 C24 H24A 120.0 . .
C25 C24 H24A 120.0 . .
C24 C25 C20 120.0 . .
C24 C25 H25A 120.0 . .
C20 C25 H25A 120.0 . .
C20 C26 H26A 109.5 . .
C20 C26 H26B 109.5 . .
H26A C26 H26B 109.5 . .
C20 C26 H26C 109.5 . .
H26A C26 H26C 109.5 . .
H26B C26 H26C 109.5 . .
C28 C27 C32 120.0 . .
C28 C27 C33 120.4(6) . .
C32 C27 C33 119.0(6) . .
C29 C28 C27 120.0 . .
C29 C28 H28A 120.0 . .
C27 C28 H28A 120.0 . .
C28 C29 C30 120.0 . .
C28 C29 H29A 120.0 . .
C30 C29 H29A 120.0 . .
C31 C30 C29 120.0 . .
C31 C30 H30A 120.0 . .
C29 C30 H30A 120.0 . .
C30 C31 C32 120.0 . .
C30 C31 H31A 120.0 . .
C32 C31 H31A 120.0 . .
C31 C32 C27 120.0 . .
C31 C32 H32A 120.0 . .
C27 C32 H32A 120.0 . .
C27 C33 H33A 109.5 . .
C27 C33 H33B 109.5 . .
H33A C33 H33B 109.5 . .
C27 C33 H33C 109.5 . .
H33A C33 H33C 109.5 . .
H33B C33 H33C 109.5 . .

loop_
_geom_bond_atom_site_label_1
_geom_bond_atom_site_label_2
_geom_bond_distance
_geom_bond_site_symmetry_2
Al1 N1 1.899(3) 2
Al1 N1 1.899(3) .
Al1 O1 2.000(2) 2
Al1 O1 2.000(2) .
Al1 S1 2.6153(10) .
Al1 S1 2.6153(10) 2
Al1 H1 1.86(5) .
S1 O2 1.409(2) .
S1 O1 1.491(2) .
S1 N1 1.619(3) .
S1 C13 1.760(3) .
N1 C1 1.445(4) .
C1 C6 1.383(5) .
C1 C2 1.398(5) .
C2 C3 1.388(5) .
C2 C7 1.490(5) .
C3 C4 1.351(6) .
C3 H3 0.9300 .
C4 C5 1.362(6) .
C4 H4 0.9300 .
C5 C6 1.388(5) .
C5 H5 0.9300 .
C6 C10 1.498(6) .
C7 C9 1.534(6) .
C7 C8 1.546(6) .
C7 H7 0.9800 .
C8 H8A 0.9600 .
C8 H8B 0.9600 .
C8 H8C 0.9600 .
C9 H9A 0.9600 .
C9 H9B 0.9600 .
C9 H9C 0.9600 .
C10 C12 1.540(6) .
C10 C11 1.554(6) .
C10 H10 0.9800 .
C11 H11A 0.9600 .
C11 H11B 0.9600 .
C11 H11C 0.9600 .
C12 H12A 0.9600 .
C12 H12B 0.9600 .
C12 H12C 0.9600 .
C13 C14 1.354(5) .
C13 C18 1.385(5) .
C14 C15 1.384(5) .
C14 H14 0.9300 .
C15 C16 1.390(6) .
C15 H15 0.9300 .
C16 C17 1.362(6) .
C16 C19 1.517(6) .
C17 C18 1.364(5) .
C17 H17 0.9300 .
C18 H18 0.9300 .
C19 H19A 0.9600 .
C19 H19B 0.9600 .
C19 H19C 0.9600 .
C20 C21 1.3900 .
C20 C25 1.3900 .
C20 C26 1.493(7) .
C21 C22 1.3900 .
C21 H21A 0.9300 .
C22 C23 1.3900 .
C22 H22A 0.9300 .
C23 C24 1.3900 .
C23 H23A 0.9300 .
C24 C25 1.3900 .
C24 H24A 0.9300 .
C25 H25A 0.9300 .
C26 H26A 0.9600 .
C26 H26B 0.9600 .
C26 H26C 0.9600 .
C27 C28 1.3900 .
C27 C32 1.3900 .
C27 C33 1.495(7) .
C28 C29 1.3900 .
C28 H28A 0.9300 .
C29 C30 1.3900 .
C29 H29A 0.9300 .
C30 C31 1.3900 .
C30 H30A 0.9300 .
C31 C32 1.3900 .
C31 H31A 0.9300 .
C32 H32A 0.9300 .
C33 H33A 0.9600 .
C33 H33B 0.9600 .
C33 H33C 0.9600 .

loop_
_geom_torsion_atom_site_label_1
_geom_torsion_atom_site_label_2
_geom_torsion_atom_site_label_3
_geom_torsion_atom_site_label_4
_geom_torsion
_geom_torsion_site_symmetry_1
N1 Al1 S1 O2 -22.3(2) 2
N1 Al1 S1 O2 88.4(2) .
O1 Al1 S1 O2 66.8(2) 2
O1 Al1 S1 O2 -88.9(2) .
S1 Al1 S1 O2 17.49(18) 2
N1 Al1 S1 O1 66.57(15) 2
N1 Al1 S1 O1 177.25(18) .
O1 Al1 S1 O1 155.7(2) 2
S1 Al1 S1 O1 106.38(13) 2
N1 Al1 S1 N1 -110.7(2) 2
O1 Al1 S1 N1 -21.56(16) 2
O1 Al1 S1 N1 -177.25(18) .
S1 Al1 S1 N1 -70.87(13) 2
N1 Al1 S1 C13 155.72(16) 2
N1 Al1 S1 C13 -93.60(18) .
O1 Al1 S1 C13 -115.16(17) 2
O1 Al1 S1 C13 89.15(18) .
S1 Al1 S1 C13 -164.48(13) 2
O2 S1 N1 C1 56.5(3) .
O1 S1 N1 C1 -179.4(3) .
C13 S1 N1 C1 -67.2(3) .
Al1 S1 N1 C1 -177.3(3) .
O2 S1 N1 Al1 -126.21(16) .
O1 S1 N1 Al1 -2.10(14) .
C13 S1 N1 Al1 110.07(15) .
N1 Al1 N1 C1 -93.3(3) 2
O1 Al1 N1 C1 -19.0(4) 2
O1 Al1 N1 C1 178.1(4) .
S1 Al1 N1 C1 176.5(4) .
S1 Al1 N1 C1 -50.7(4) 2
N1 Al1 N1 S1 90.22(11) 2
O1 Al1 N1 S1 164.57(12) 2
O1 Al1 N1 S1 1.63(11) .
S1 Al1 N1 S1 132.88(9) 2
O2 S1 O1 Al1 127.33(15) .
N1 S1 O1 Al1 2.00(13) .
C13 S1 O1 Al1 -113.73(14) .
N1 Al1 O1 S1 -122.60(13) 2
N1 Al1 O1 S1 -1.78(12) .
O1 Al1 O1 S1 -64.07(10) 2
S1 Al1 O1 S1 -109.39(12) 2
S1 N1 C1 C6 -78.4(4) .
Al1 N1 C1 C6 105.9(4) .
S1 N1 C1 C2 105.3(3) .
Al1 N1 C1 C2 -70.4(5) .
C6 C1 C2 C3 2.4(5) .
N1 C1 C2 C3 178.7(3) .
C6 C1 C2 C7 -175.4(3) .
N1 C1 C2 C7 0.8(5) .
C1 C2 C3 C4 -0.2(6) .
C7 C2 C3 C4 177.8(4) .
C2 C3 C4 C5 -1.1(7) .
C3 C4 C5 C6 0.0(8) .
C2 C1 C6 C5 -3.4(5) .
N1 C1 C6 C5 -179.6(3) .
C2 C1 C6 C10 174.4(3) .
N1 C1 C6 C10 -1.9(5) .
C4 C5 C6 C1 2.2(7) .
C4 C5 C6 C10 -175.6(4) .
C3 C2 C7 C9 56.5(5) .
C1 C2 C7 C9 -125.6(4) .
C3 C2 C7 C8 -69.2(5) .
C1 C2 C7 C8 108.7(4) .
C1 C6 C10 C12 118.2(4) .
C5 C6 C10 C12 -64.1(5) .
C1 C6 C10 C11 -116.2(4) .
C5 C6 C10 C11 61.5(5) .
O2 S1 C13 C14 165.2(3) .
O1 S1 C13 C14 39.8(3) .
N1 S1 C13 C14 -64.5(3) .
Al1 S1 C13 C14 -13.3(3) .
O2 S1 C13 C18 -17.0(3) .
O1 S1 C13 C18 -142.4(3) .
N1 S1 C13 C18 113.3(3) .
Al1 S1 C13 C18 164.5(3) .
C18 C13 C14 C15 -1.1(6) .
S1 C13 C14 C15 176.7(3) .
C13 C14 C15 C16 -0.7(6) .
C14 C15 C16 C17 2.1(7) .
C14 C15 C16 C19 -177.5(5) .
C15 C16 C17 C18 -1.8(7) .
C19 C16 C17 C18 177.8(4) .
C16 C17 C18 C13 0.1(7) .
C14 C13 C18 C17 1.4(6) .
S1 C13 C18 C17 -176.4(3) .
C25 C20 C21 C22 0.0 .
C26 C20 C21 C22 -173.0(12) .
C20 C21 C22 C23 0.0 .
C21 C22 C23 C24 0.0 .
C22 C23 C24 C25 0.0 .
C23 C24 C25 C20 0.0 .
C21 C20 C25 C24 0.0 .
C26 C20 C25 C24 172.8(13) .
C32 C27 C28 C29 0.0 .
C33 C27 C28 C29 170.9(16) .
C27 C28 C29 C30 0.0 .
C28 C29 C30 C31 0.0 .
C29 C30 C31 C32 0.0 .
C30 C31 C32 C27 0.0 .
C28 C27 C32 C31 0.0 .
C33 C27 C32 C31 -171.0(16) .
